data_4089330
loop_
_publ_author_name
'Lu, Genliang'
'Portscheller, Janelle L.'
'Malinakova, Helena C.'

_publ_section_title
;
 Palladacycles with a Metal-Bonded sp3-Hybridized Carbon as Intermediates
 in the Synthesis of 2,2,3,4-Tetrasubstituted 2H-1-Benzopyrans and
 1,2-Dihydroquinolines. Effects of Auxiliary Ligands and Substitution at a
 Palladium-Bonded Tertiary Carbon
;
_journal_issue 5
_journal_name_full Organometallics
_journal_page_first 945
_journal_paper_doi 10.1021/om0491544
_journal_volume 24
_journal_year 2005
_chemical_formula_moiety 'C22 H30 N2 O3 Pd'
_chemical_formula_sum 'C22 H30 N2 O3 Pd'
_chemical_formula_weight 476.88
_space_group_IT_number 61
_space_group_name_Hall '-P 2ac 2ab'
_space_group_name_H-M_alt 'P b c a'
_symmetry_cell_setting orthorhombic
_symmetry_space_group_name_H-M 'P b c a'
_atom_sites_solution_hydrogens geom
_atom_sites_solution_primary direct
_atom_sites_solution_secondary difmap
_audit_creation_method SHELXL-97
_cell_angle_alpha 90.00
_cell_angle_beta 90.00
_cell_angle_gamma 90.00
_cell_formula_units_Z 8
_cell_length_a 16.144(10)
_cell_length_b 15.353(10)
_cell_length_c 16.914(11)
_cell_measurement_reflns_used 7212
_cell_measurement_temperature 100(2)
_cell_measurement_theta_max 26.00
_cell_measurement_theta_min 2.41
_cell_volume 4192(5)
_computing_cell_refinement 'Bruker SMART'
_computing_data_collection 'Bruker SMART'
_computing_data_reduction 'Bruker SAINT'
_computing_molecular_graphics 'SHELXTL (Sheldrick, 2000)'
_computing_publication_material 'SHELXTL (Sheldrick, 2000)'
_computing_structure_refinement 'SHELXTL (Sheldrick, 2000)'
_computing_structure_solution 'SHELXTL (Sheldrick, 2000)'
_diffrn_ambient_temperature 100(2)
_diffrn_measured_fraction_theta_full 1.000
_diffrn_measured_fraction_theta_max 1.000
_diffrn_measurement_device_type 'Bruker APEX'
_diffrn_measurement_method '\w scans'
_diffrn_radiation_monochromator graphite
_diffrn_radiation_source 'fine-focus sealed tube'
_diffrn_radiation_type MoK\a
_diffrn_radiation_wavelength 0.71073
_diffrn_reflns_av_R_equivalents 0.0302
_diffrn_reflns_av_sigmaI/netI 0.0180
_diffrn_reflns_limit_h_max 19
_diffrn_reflns_limit_h_min -19
_diffrn_reflns_limit_k_max 18
_diffrn_reflns_limit_k_min -18
_diffrn_reflns_limit_l_max 20
_diffrn_reflns_limit_l_min -20
_diffrn_reflns_number 34569
_diffrn_reflns_theta_full 26.00
_diffrn_reflns_theta_max 26.00
_diffrn_reflns_theta_min 2.19
_diffrn_standards_number 0
_exptl_absorpt_coefficient_mu 0.910
_exptl_absorpt_correction_T_max 0.899
_exptl_absorpt_correction_T_min 0.725
_exptl_absorpt_correction_type multi-scan
_exptl_absorpt_process_details 'SADABS (Sheldrick, 2002)'
_exptl_crystal_colour yellow
_exptl_crystal_density_diffrn 1.511
_exptl_crystal_density_method 'not measured'
_exptl_crystal_description block
_exptl_crystal_F_000 1968
_exptl_crystal_size_max 0.38
_exptl_crystal_size_mid 0.12
_exptl_crystal_size_min 0.12
_refine_diff_density_max 0.551
_refine_diff_density_min -0.276
_refine_diff_density_rms 0.061
_refine_ls_extinction_method none
_refine_ls_goodness_of_fit_ref 1.003
_refine_ls_hydrogen_treatment constr
_refine_ls_matrix_type full
_refine_ls_number_parameters 253
_refine_ls_number_reflns 4120
_refine_ls_number_restraints 0
_refine_ls_restrained_S_all 1.003
_refine_ls_R_factor_all 0.0269
_refine_ls_R_factor_gt 0.0227
_refine_ls_shift/su_max 0.002
_refine_ls_shift/su_mean 0.000
_refine_ls_structure_factor_coef Fsqd
_refine_ls_weighting_details 'calc w=1/[\s^2^(Fo^2^)+(0.0320P)^2^+3.0000P] where P=(Fo^2^+2Fc^2^)/3'
_refine_ls_weighting_scheme calc
_refine_ls_wR_factor_gt 0.0591
_refine_ls_wR_factor_ref 0.0622
_reflns_number_gt 3565
_reflns_number_total 4120
_reflns_threshold_expression I>2\s(I)
_cod_data_source_file om0491544si20041030_111302.cif
_cod_data_source_block compound_3d
_cod_depositor_comments
;
The following automatic conversions were performed:

data item '_symmetry_cell_setting' value 'Orthorhombic' was changed
to 'orthorhombic' in accordance with the
/home/saulius/struct/COD-crude-data/automatic-downloads/DataCite-retrospective/ACS/depositions/lib/dictionaries/cif_core.dic
dictionary named 'cif_core.dic' version 2.4.2 last updated on
2011-04-26.

Automatic conversion script
Id: cif_fix_values 6909 2019-04-08 15:41:33Z antanas 
;
_cod_database_code 4089330

loop_
_symmetry_equiv_pos_as_xyz
'x, y, z'
'-x+1/2, -y, z+1/2'
'-x, y+1/2, -z+1/2'
'x+1/2, -y+1/2, -z'
'-x, -y, -z'
'x-1/2, y, -z-1/2'
'x, -y-1/2, z-1/2'
'-x-1/2, y-1/2, z'

loop_
_atom_site_label
_atom_site_type_symbol
_atom_site_fract_x
_atom_site_fract_y
_atom_site_fract_z
_atom_site_U_iso_or_equiv
_atom_site_adp_type
_atom_site_occupancy
_atom_site_symmetry_multiplicity
_atom_site_calc_flag
_atom_site_refinement_flags
Pd1 Pd 0.501074(7) 0.658119(8) 0.377677(7) 0.01263(6) Uani 1 1 d .
O1 O 0.32946(7) 0.61333(8) 0.33862(7) 0.0172(3) Uani 1 1 d .
O2 O 0.42475(8) 0.79900(8) 0.24946(7) 0.0230(3) Uani 1 1 d .
O3 O 0.32472(8) 0.78018(8) 0.34095(8) 0.0276(3) Uani 1 1 d .
N1 N 0.60652(9) 0.66596(9) 0.29328(9) 0.0180(3) Uani 1 1 d .
N2 N 0.60399(9) 0.66444(9) 0.46242(9) 0.0163(3) Uani 1 1 d .
C1 C 0.40739(11) 0.64153(11) 0.45464(10) 0.0158(3) Uani 1 1 d .
C2 C 0.40495(11) 0.64830(11) 0.53707(11) 0.0197(4) Uani 1 1 d .
H2 H 0.4526 0.6688 0.5642 0.024 Uiso 1 1 calc R
C3 C 0.33476(12) 0.62589(12) 0.58074(11) 0.0228(4) Uani 1 1 d .
H3 H 0.3357 0.6303 0.6368 0.027 Uiso 1 1 calc R
C4 C 0.26362(11) 0.59726(11) 0.54286(11) 0.0224(4) Uani 1 1 d .
H4 H 0.2166 0.5799 0.5728 0.027 Uiso 1 1 calc R
C5 C 0.26162(11) 0.59423(11) 0.46088(11) 0.0204(4) Uani 1 1 d .
H5 H 0.2126 0.5771 0.4339 0.024 Uiso 1 1 calc R
C6 C 0.33250(10) 0.61669(11) 0.41897(10) 0.0160(3) Uani 1 1 d .
C7 C 0.40032(11) 0.65511(11) 0.30167(11) 0.0158(4) Uani 1 1 d .
C8 C 0.38553(10) 0.75105(12) 0.29232(10) 0.0189(4) Uani 1 1 d .
C9 C 0.31530(12) 0.87401(12) 0.34858(13) 0.0295(4) Uani 1 1 d .
H9A H 0.3667 0.9033 0.3310 0.035 Uiso 1 1 calc R
H9B H 0.3057 0.8893 0.4047 0.035 Uiso 1 1 calc R
C10 C 0.24405(12) 0.90487(12) 0.29965(12) 0.0273(4) Uani 1 1 d .
H10A H 0.2336 0.9666 0.3107 0.041 Uiso 1 1 d R
H10B H 0.1946 0.8708 0.3127 0.041 Uiso 1 1 d R
H10C H 0.2572 0.8975 0.2435 0.041 Uiso 1 1 d R
C11 C 0.41451(10) 0.60423(11) 0.22668(10) 0.0175(4) Uani 1 1 d .
C12 C 0.40649(11) 0.63894(13) 0.15115(11) 0.0221(4) Uani 1 1 d .
H12 H 0.3923 0.6986 0.1448 0.026 Uiso 1 1 calc R
C13 C 0.41913(12) 0.58709(14) 0.08459(11) 0.0273(4) Uani 1 1 d .
H13 H 0.4137 0.6118 0.0333 0.033 Uiso 1 1 calc R
C14 C 0.43941(12) 0.50031(13) 0.09253(12) 0.0282(4) Uani 1 1 d .
H14 H 0.4486 0.4654 0.0470 0.034 Uiso 1 1 calc R
C15 C 0.44636(11) 0.46413(13) 0.16742(12) 0.0259(4) Uani 1 1 d .
H15 H 0.4597 0.4042 0.1733 0.031 Uiso 1 1 calc R
C16 C 0.43372(11) 0.51570(12) 0.23355(11) 0.0210(4) Uani 1 1 d .
H16 H 0.4382 0.4904 0.2846 0.025 Uiso 1 1 calc R
C17 C 0.67359(10) 0.70796(12) 0.33940(10) 0.0203(4) Uani 1 1 d .
H17A H 0.6602 0.7702 0.3477 0.024 Uiso 1 1 calc R
H17B H 0.7262 0.7046 0.3095 0.024 Uiso 1 1 calc R
C18 C 0.68375(11) 0.66357(12) 0.41809(11) 0.0222(4) Uani 1 1 d .
H18A H 0.7019 0.6027 0.4098 0.027 Uiso 1 1 calc R
H18B H 0.7269 0.6939 0.4493 0.027 Uiso 1 1 calc R
C19 C 0.59760(12) 0.71670(14) 0.21956(11) 0.0286(4) Uani 1 1 d .
H19A H 0.6502 0.7163 0.1906 0.043 Uiso 1 1 d R
H19B H 0.5825 0.7769 0.2325 0.043 Uiso 1 1 d R
H19C H 0.5542 0.6906 0.1867 0.043 Uiso 1 1 d R
C20 C 0.63202(12) 0.57667(13) 0.27079(13) 0.0294(4) Uani 1 1 d .
H20A H 0.6877 0.5783 0.2478 0.044 Uiso 1 1 d R
H20B H 0.5929 0.5532 0.2319 0.044 Uiso 1 1 d R
H20C H 0.6323 0.5394 0.3178 0.044 Uiso 1 1 d R
C21 C 0.59908(11) 0.74774(13) 0.50627(11) 0.0242(4) Uani 1 1 d .
H21A H 0.6448 0.7511 0.5443 0.036 Uiso 1 1 d R
H21B H 0.5462 0.7508 0.5346 0.036 Uiso 1 1 d R
H21C H 0.6030 0.7964 0.4690 0.036 Uiso 1 1 d R
C22 C 0.60588(11) 0.59052(12) 0.51892(11) 0.0231(4) Uani 1 1 d .
H22A H 0.6557 0.5946 0.5518 0.035 Uiso 1 1 d R
H22B H 0.6066 0.5355 0.4896 0.035 Uiso 1 1 d R
H22C H 0.5566 0.5927 0.5527 0.035 Uiso 1 1 d R

loop_
_atom_site_aniso_label
_atom_site_aniso_U_11
_atom_site_aniso_U_22
_atom_site_aniso_U_33
_atom_site_aniso_U_23
_atom_site_aniso_U_13
_atom_site_aniso_U_12
Pd1 0.01108(9) 0.01423(9) 0.01259(9) 0.00087(4) -0.00021(5) -0.00060(4)
O1 0.0131(6) 0.0197(6) 0.0188(6) 0.0028(5) -0.0010(5) -0.0038(5)
O2 0.0264(7) 0.0195(6) 0.0230(7) 0.0049(5) -0.0007(5) -0.0027(5)
O3 0.0212(7) 0.0193(7) 0.0422(8) 0.0061(6) 0.0072(6) 0.0057(5)
N1 0.0157(8) 0.0224(8) 0.0159(7) -0.0005(6) 0.0011(6) -0.0036(6)
N2 0.0143(7) 0.0194(8) 0.0151(7) 0.0011(6) -0.0010(6) -0.0009(5)
C1 0.0145(8) 0.0144(8) 0.0185(9) 0.0014(7) 0.0037(7) 0.0007(6)
C2 0.0182(9) 0.0199(9) 0.0210(9) -0.0031(7) 0.0012(7) -0.0017(7)
C3 0.0266(10) 0.0214(9) 0.0203(9) -0.0015(7) 0.0074(8) 0.0003(7)
C4 0.0187(9) 0.0209(9) 0.0277(10) 0.0017(7) 0.0095(8) 0.0012(7)
C5 0.0149(8) 0.0163(9) 0.0298(10) 0.0013(7) 0.0020(7) 0.0015(7)
C6 0.0185(9) 0.0119(8) 0.0176(8) 0.0011(7) 0.0003(7) 0.0022(6)
C7 0.0131(8) 0.0177(9) 0.0165(9) 0.0036(6) -0.0003(7) -0.0018(6)
C8 0.0155(8) 0.0213(9) 0.0201(9) 0.0027(7) -0.0049(7) 0.0010(7)
C9 0.0258(10) 0.0186(9) 0.0440(12) 0.0017(9) 0.0056(9) 0.0041(8)
C10 0.0291(10) 0.0238(10) 0.0290(10) 0.0003(8) 0.0045(8) 0.0031(8)
C11 0.0117(8) 0.0212(9) 0.0196(9) 0.0005(7) -0.0022(7) -0.0037(7)
C12 0.0185(9) 0.0257(9) 0.0221(9) 0.0028(8) -0.0026(7) -0.0041(7)
C13 0.0254(10) 0.0389(11) 0.0176(9) 0.0014(8) -0.0001(8) -0.0102(8)
C14 0.0237(10) 0.0353(11) 0.0257(11) -0.0097(8) 0.0066(8) -0.0104(8)
C15 0.0202(9) 0.0224(9) 0.0350(11) -0.0045(8) 0.0032(8) -0.0041(7)
C16 0.0179(9) 0.0223(9) 0.0228(10) 0.0007(7) -0.0014(7) -0.0035(7)
C17 0.0135(8) 0.0266(9) 0.0207(9) 0.0000(7) 0.0015(7) -0.0036(7)
C18 0.0127(9) 0.0323(10) 0.0215(9) 0.0001(8) -0.0017(7) 0.0004(7)
C19 0.0206(10) 0.0457(12) 0.0196(9) 0.0089(9) 0.0005(8) -0.0084(8)
C20 0.0220(10) 0.0303(11) 0.0358(11) -0.0118(9) 0.0098(9) -0.0039(8)
C21 0.0242(9) 0.0260(9) 0.0223(9) -0.0050(8) 0.0001(8) -0.0069(8)
C22 0.0221(9) 0.0265(10) 0.0207(9) 0.0070(8) -0.0040(7) 0.0002(7)

loop_
_atom_type_symbol
_atom_type_description
_atom_type_scat_dispersion_real
_atom_type_scat_dispersion_imag
_atom_type_scat_source
C C 0.0033 0.0016 'International Tables Vol C Tables 4.2.6.8 and 6.1.1.4'
H H 0.0000 0.0000 'International Tables Vol C Tables 4.2.6.8 and 6.1.1.4'
N N 0.0061 0.0033 'International Tables Vol C Tables 4.2.6.8 and 6.1.1.4'
O O 0.0106 0.0060 'International Tables Vol C Tables 4.2.6.8 and 6.1.1.4'
Pd Pd -0.9988 1.0072 'International Tables Vol C Tables 4.2.6.8 and 6.1.1.4'

loop_
_geom_angle_atom_site_label_1
_geom_angle_atom_site_label_2
_geom_angle_atom_site_label_3
_geom_angle
C1 Pd1 C7 78.97(9)
C1 Pd1 N2 98.74(9)
C7 Pd1 N2 177.24(6)
C1 Pd1 N1 175.76(6)
C7 Pd1 N1 101.75(9)
N2 Pd1 N1 80.65(8)
C6 O1 C7 112.62(13)
C8 O3 C9 117.13(14)
C19 N1 C20 107.36(16)
C19 N1 C17 106.63(14)
C20 N1 C17 109.56(15)
C19 N1 Pd1 119.70(12)
C20 N1 Pd1 109.11(11)
C17 N1 Pd1 104.17(11)
C21 N2 C22 109.82(15)
C21 N2 C18 107.82(14)
C22 N2 C18 107.42(14)
C21 N2 Pd1 108.94(11)
C22 N2 Pd1 113.70(11)
C18 N2 Pd1 108.97(12)
C2 C1 C6 115.10(16)
C2 C1 Pd1 131.06(14)
C6 C1 Pd1 113.81(13)
C3 C2 C1 122.15(17)
C3 C2 H2 118.9
C1 C2 H2 118.9
C4 C3 C2 120.40(18)
C4 C3 H3 119.8
C2 C3 H3 119.8
C3 C4 C5 119.45(17)
C3 C4 H4 120.3
C5 C4 H4 120.3
C4 C5 C6 118.83(17)
C4 C5 H5 120.6
C6 C5 H5 120.6
O1 C6 C5 118.06(15)
O1 C6 C1 118.06(15)
C5 C6 C1 123.87(17)
O1 C7 C8 110.70(14)
O1 C7 C11 104.65(13)
C8 C7 C11 116.38(15)
O1 C7 Pd1 111.14(12)
C8 C7 Pd1 99.68(11)
C11 C7 Pd1 114.46(12)
O2 C8 O3 122.72(17)
O2 C8 C7 125.19(17)
O3 C8 C7 112.02(15)
O3 C9 C10 110.21(16)
O3 C9 H9A 109.6
C10 C9 H9A 109.6
O3 C9 H9B 109.6
C10 C9 H9B 109.6
H9A C9 H9B 108.1
C9 C10 H10A 109.5
C9 C10 H10B 109.5
H10A C10 H10B 109.5
C9 C10 H10C 109.5
H10A C10 H10C 109.5
H10B C10 H10C 109.5
C12 C11 C16 118.00(17)
C12 C11 C7 124.09(16)
C16 C11 C7 117.86(16)
C11 C12 C13 120.64(18)
C11 C12 H12 119.7
C13 C12 H12 119.7
C14 C13 C12 120.54(18)
C14 C13 H13 119.7
C12 C13 H13 119.7
C13 C14 C15 119.66(18)
C13 C14 H14 120.2
C15 C14 H14 120.2
C16 C15 C14 119.76(19)
C16 C15 H15 120.1
C14 C15 H15 120.1
C15 C16 C11 121.38(18)
C15 C16 H16 119.3
C11 C16 H16 119.3
N1 C17 C18 110.38(15)
N1 C17 H17A 109.6
C18 C17 H17A 109.6
N1 C17 H17B 109.6
C18 C17 H17B 109.6
H17A C17 H17B 108.1
N2 C18 C17 110.29(14)
N2 C18 H18A 109.6
C17 C18 H18A 109.6
N2 C18 H18B 109.6
C17 C18 H18B 109.6
H18A C18 H18B 108.1
N1 C19 H19A 109.5
N1 C19 H19B 109.5
H19A C19 H19B 109.5
N1 C19 H19C 109.5
H19A C19 H19C 109.5
H19B C19 H19C 109.5
N1 C20 H20A 109.5
N1 C20 H20B 109.5
H20A C20 H20B 109.5
N1 C20 H20C 109.5
H20A C20 H20C 109.5
H20B C20 H20C 109.5
N2 C21 H21A 109.5
N2 C21 H21B 109.5
H21A C21 H21B 109.5
N2 C21 H21C 109.5
H21A C21 H21C 109.5
H21B C21 H21C 109.5
N2 C22 H22A 109.5
N2 C22 H22B 109.5
H22A C22 H22B 109.5
N2 C22 H22C 109.5
H22A C22 H22C 109.5
H22B C22 H22C 109.5

loop_
_geom_bond_atom_site_label_1
_geom_bond_atom_site_label_2
_geom_bond_distance
Pd1 C1 2.0116(19)
Pd1 C7 2.074(2)
Pd1 N2 2.1964(18)
Pd1 N1 2.2249(18)
O1 C6 1.361(2)
O1 C7 1.453(2)
O2 C8 1.212(2)
O3 C8 1.357(2)
O3 C9 1.454(2)
N1 C19 1.477(2)
N1 C20 1.481(3)
N1 C17 1.482(2)
N2 C21 1.481(2)
N2 C22 1.484(2)
N2 C18 1.490(2)
C1 C2 1.399(3)
C1 C6 1.404(3)
C2 C3 1.396(3)
C2 H2 0.9500
C3 C4 1.387(3)
C3 H3 0.9500
C4 C5 1.388(3)
C4 H4 0.9500
C5 C6 1.390(2)
C5 H5 0.9500
C7 C8 1.501(3)
C7 C11 1.507(3)
C9 C10 1.494(3)
C9 H9A 0.9900
C9 H9B 0.9900
C10 H10A 0.9800
C10 H10B 0.9800
C10 H10C 0.9800
C11 C12 1.390(3)
C11 C16 1.399(3)
C12 C13 1.394(3)
C12 H12 0.9500
C13 C14 1.379(3)
C13 H13 0.9500
C14 C15 1.388(3)
C14 H14 0.9500
C15 C16 1.386(3)
C15 H15 0.9500
C16 H16 0.9500
C17 C18 1.504(3)
C17 H17A 0.9900
C17 H17B 0.9900
C18 H18A 0.9900
C18 H18B 0.9900
C19 H19A 0.9800
C19 H19B 0.9800
C19 H19C 0.9800
C20 H20A 0.9800
C20 H20B 0.9800
C20 H20C 0.9800
C21 H21A 0.9800
C21 H21B 0.9800
C21 H21C 0.9800
C22 H22A 0.9800
C22 H22B 0.9800
C22 H22C 0.9800

loop_
_geom_torsion_atom_site_label_1
_geom_torsion_atom_site_label_2
_geom_torsion_atom_site_label_3
_geom_torsion_atom_site_label_4
_geom_torsion
C7 Pd1 N1 C19 35.90(14)
N2 Pd1 N1 C19 -142.70(14)
C7 Pd1 N1 C20 -88.23(13)
N2 Pd1 N1 C20 93.16(12)
C7 Pd1 N1 C17 154.83(11)
N2 Pd1 N1 C17 -23.77(11)
C1 Pd1 N2 C21 -71.00(12)
N1 Pd1 N2 C21 113.25(12)
C1 Pd1 N2 C22 51.83(13)
N1 Pd1 N2 C22 -123.92(12)
C1 Pd1 N2 C18 171.61(11)
N1 Pd1 N2 C18 -4.14(11)
C7 Pd1 C1 C2 -167.73(18)
N2 Pd1 C1 C2 10.70(17)
C7 Pd1 C1 C6 14.17(12)
N2 Pd1 C1 C6 -167.40(12)
C6 C1 C2 C3 4.4(3)
Pd1 C1 C2 C3 -173.69(14)
C1 C2 C3 C4 -1.2(3)
C2 C3 C4 C5 -2.5(3)
C3 C4 C5 C6 2.6(3)
C7 O1 C6 C5 167.92(14)
C7 O1 C6 C1 -12.9(2)
C4 C5 C6 O1 179.97(15)
C4 C5 C6 C1 0.9(3)
C2 C1 C6 O1 176.62(14)
Pd1 C1 C6 O1 -4.97(19)
C2 C1 C6 C5 -4.3(2)
Pd1 C1 C6 C5 174.15(13)
C6 O1 C7 C8 -85.87(17)
C6 O1 C7 C11 147.99(13)
C6 O1 C7 Pd1 23.94(15)
C1 Pd1 C7 O1 -20.54(11)
N1 Pd1 C7 O1 155.20(10)
C1 Pd1 C7 C8 96.23(12)
N1 Pd1 C7 C8 -88.03(11)
C1 Pd1 C7 C11 -138.82(13)
N1 Pd1 C7 C11 36.92(13)
C9 O3 C8 O2 -8.5(2)
C9 O3 C8 C7 168.56(15)
O1 C7 C8 O2 -163.59(16)
C11 C7 C8 O2 -44.3(2)
Pd1 C7 C8 O2 79.31(19)
O1 C7 C8 O3 19.5(2)
C11 C7 C8 O3 138.77(15)
Pd1 C7 C8 O3 -97.63(14)
C8 O3 C9 C10 101.63(19)
O1 C7 C11 C12 115.86(18)
C8 C7 C11 C12 -6.7(2)
Pd1 C7 C11 C12 -122.23(16)
O1 C7 C11 C16 -61.48(19)
C8 C7 C11 C16 176.00(15)
Pd1 C7 C11 C16 60.42(18)
C16 C11 C12 C13 -1.4(3)
C7 C11 C12 C13 -178.74(17)
C11 C12 C13 C14 0.3(3)
C12 C13 C14 C15 0.7(3)
C13 C14 C15 C16 -0.7(3)
C14 C15 C16 C11 -0.4(3)
C12 C11 C16 C15 1.5(3)
C7 C11 C16 C15 178.96(16)
C19 N1 C17 C18 176.68(15)
C20 N1 C17 C18 -67.43(19)
Pd1 N1 C17 C18 49.19(16)
C21 N2 C18 C17 -86.14(18)
C22 N2 C18 C17 155.55(15)
Pd1 N2 C18 C17 31.95(17)
N1 C17 C18 N2 -56.6(2)
